data_4066356
loop_
_publ_author_name
'Urtel, Heiko'
'Meier, Claudia'
'Rominger, Frank'
'Hofmann, Peter'

_publ_section_title
;
 Neutralcis-Alkyl Olefin Rhodium(I) Complexes: Models of Intermediates in
 Late Transition Metal Olefin Polymerization with Surprising
 Structure&#x2020;
;
_journal_issue 21
_journal_name_full Organometallics
_journal_page_first 5496
_journal_paper_doi 10.1021/om100413m
_journal_volume 29
_journal_year 2010
_chemical_formula_sum 'C23 H41 Cl N3 P2 Rh'
_chemical_formula_weight 559.89
_chemical_name_common 'in manuscript 5b'
_chemical_name_systematic
;
 ?
;
_space_group_IT_number 14
_symmetry_cell_setting monoclinic
_symmetry_space_group_name_Hall '-P 2yn'
_symmetry_space_group_name_H-M 'P 1 21/n 1'
_atom_sites_solution_hydrogens geom
_atom_sites_solution_primary direct
_atom_sites_solution_secondary difmap
_audit_creation_method SHELXL-97
_cell_angle_alpha 90.00
_cell_angle_beta 95.6290(10)
_cell_angle_gamma 90.00
_cell_formula_units_Z 4
_cell_length_a 10.88890(10)
_cell_length_b 15.4067(2)
_cell_length_c 16.16720(10)
_cell_measurement_reflns_used 7095
_cell_measurement_temperature 200(2)
_cell_volume 2699.16(5)
_computing_cell_refinement 'Bruker SMART'
_computing_data_collection 'Bruker SMART'
_computing_data_reduction 'Bruker SHELXTL'
_computing_molecular_graphics 'Bruker SHELXTL'
_computing_publication_material 'Bruker SHELXTL'
_computing_structure_refinement 'SHELXL-97 (Sheldrick, 1997)'
_computing_structure_solution 'SHELXS-97 (Sheldrick, 1990)'
_diffrn_ambient_temperature 200(2)
_diffrn_measured_fraction_theta_full 1.000
_diffrn_measured_fraction_theta_max 1.000
_diffrn_measurement_device_type 'CCD area detector'
_diffrn_measurement_method 'omega scans'
_diffrn_radiation_monochromator graphite
_diffrn_radiation_source 'normal-focus sealed tube'
_diffrn_radiation_type MoK\a
_diffrn_radiation_wavelength 0.71073
_diffrn_reflns_av_R_equivalents 0.0354
_diffrn_reflns_av_sigmaI/netI 0.0267
_diffrn_reflns_limit_h_max 13
_diffrn_reflns_limit_h_min -14
_diffrn_reflns_limit_k_max 20
_diffrn_reflns_limit_k_min -20
_diffrn_reflns_limit_l_max 20
_diffrn_reflns_limit_l_min -20
_diffrn_reflns_number 27333
_diffrn_reflns_theta_full 27.47
_diffrn_reflns_theta_max 27.47
_diffrn_reflns_theta_min 1.83
_exptl_absorpt_coefficient_mu 0.865
_exptl_absorpt_correction_T_max 0.97
_exptl_absorpt_correction_T_min 0.85
_exptl_absorpt_correction_type multi-scan
_exptl_absorpt_process_details
;
Sheldrick, G. M. (2008). <i>SADABS</i>. University of G\"ottingen, Germany.
;
_exptl_crystal_colour red
_exptl_crystal_density_diffrn 1.378
_exptl_crystal_density_method 'not measured'
_exptl_crystal_description polyhedron
_exptl_crystal_F_000 1168
_exptl_crystal_size_max .32
_exptl_crystal_size_mid .26
_exptl_crystal_size_min .04
_refine_diff_density_max 0.334
_refine_diff_density_min -0.383
_refine_diff_density_rms 0.058
_refine_ls_extinction_method none
_refine_ls_goodness_of_fit_ref 1.019
_refine_ls_hydrogen_treatment mixed
_refine_ls_matrix_type full
_refine_ls_number_parameters 291
_refine_ls_number_reflns 6176
_refine_ls_number_restraints 0
_refine_ls_restrained_S_all 1.019
_refine_ls_R_factor_all 0.0341
_refine_ls_R_factor_gt 0.0221
_refine_ls_shift/su_max 0.035
_refine_ls_shift/su_mean 0.005
_refine_ls_structure_factor_coef Fsqd
_refine_ls_weighting_details 'calc w=1/[\s^2^(Fo^2^)+(0.0249P)^2^+0.8156P] where P=(Fo^2^+2Fc^2^)/3'
_refine_ls_weighting_scheme calc
_refine_ls_wR_factor_gt 0.0481
_refine_ls_wR_factor_ref 0.0518
_reflns_number_gt 5107
_reflns_number_total 6176
_reflns_threshold_expression >2sigma(I)
_cod_data_source_file om100413m_si_001.cif
_cod_data_source_block hu19
_cod_depositor_comments
;
The following automatic conversions were performed:

'_symmetry_cell_setting' value 'Monoclinic' changed to 'monoclinic'
according to /home/saulius/struct/CIF-dictionaries/cif_core.dic
dictionary named 'cif_core.dic' version 2.4.1 from 2010-06-29.

Automatic conversion script
Id: cif_fix_values 1715 2011-07-08 13:25:40Z adriana 
;
_cod_original_sg_symbol_H-M P2(1)/n
_cod_database_code 4066356

loop_
_symmetry_equiv_pos_as_xyz
'x, y, z'
'-x+1/2, y+1/2, -z+1/2'
'-x, -y, -z'
'x-1/2, -y-1/2, z-1/2'

loop_
_atom_site_label
_atom_site_type_symbol
_atom_site_fract_x
_atom_site_fract_y
_atom_site_fract_z
_atom_site_U_iso_or_equiv
_atom_site_adp_type
_atom_site_occupancy
_atom_site_symmetry_multiplicity
_atom_site_calc_flag
_atom_site_refinement_flags
Rh1 Rh 0.638816(12) 0.596430(8) 0.211493(8) 0.01672(4) Uani 1 1 d .
P1 P 0.79266(4) 0.67715(3) 0.28632(3) 0.01785(9) Uani 1 1 d .
P2 P 0.53925(4) 0.69178(3) 0.28924(3) 0.01793(9) Uani 1 1 d .
Cl1 Cl 0.77470(4) 0.48632(3) 0.17129(3) 0.02925(10) Uani 1 1 d .
C1 C 0.53371(18) 0.62004(12) 0.09764(11) 0.0260(4) Uani 1 1 d .
H1 H 0.4811(18) 0.6628(13) 0.0969(12) 0.026(5) Uiso 1 1 d .
C2 C 0.49801(19) 0.53672(13) 0.12416(12) 0.0302(4) Uani 1 1 d .
H2 H 0.5357(18) 0.4889(13) 0.1050(12) 0.026(5) Uiso 1 1 d .
C3 C 0.6185(2) 0.63008(13) 0.03554(12) 0.0317(4) Uani 1 1 d .
N3 N 0.6845(2) 0.64197(14) -0.01425(12) 0.0494(5) Uani 1 1 d .
C4 C 0.3816(2) 0.52462(13) 0.15623(14) 0.0367(5) Uani 1 1 d .
N4 N 0.29053(18) 0.51448(13) 0.18462(14) 0.0532(5) Uani 1 1 d .
C10 C 0.68174(15) 0.74678(11) 0.33531(11) 0.0195(3) Uani 1 1 d .
H10A H 0.6859 0.8082 0.3178 0.023 Uiso 1 1 calc R
H10B H 0.6919 0.7429 0.3967 0.023 Uiso 1 1 calc R
C11 C 0.88819(17) 0.74735(12) 0.22127(12) 0.0266(4) Uani 1 1 d .
C12 C 0.97880(19) 0.80639(13) 0.27376(15) 0.0415(5) Uani 1 1 d .
H12A H 1.0180 0.8464 0.2372 0.062 Uiso 1 1 calc R
H12B H 1.0422 0.7708 0.3048 0.062 Uiso 1 1 calc R
H12C H 0.9340 0.8397 0.3128 0.062 Uiso 1 1 calc R
C13 C 0.9560(2) 0.68948(14) 0.16277(14) 0.0389(5) Uani 1 1 d .
H13A H 1.0029 0.7260 0.1275 0.058 Uiso 1 1 calc R
H13B H 0.8956 0.6550 0.1278 0.058 Uiso 1 1 calc R
H13C H 1.0126 0.6506 0.1958 0.058 Uiso 1 1 calc R
C14 C 0.8008(2) 0.80583(13) 0.16642(13) 0.0362(5) Uani 1 1 d .
H14A H 0.7638 0.8488 0.2011 0.054 Uiso 1 1 calc R
H14B H 0.7356 0.7705 0.1371 0.054 Uiso 1 1 calc R
H14C H 0.8471 0.8357 0.1259 0.054 Uiso 1 1 calc R
C15 C 0.89703(17) 0.62566(13) 0.37364(12) 0.0295(4) Uani 1 1 d .
C16 C 0.9356(2) 0.68964(16) 0.44412(14) 0.0467(6) Uani 1 1 d .
H16A H 0.9900 0.6602 0.4872 0.070 Uiso 1 1 calc R
H16B H 0.8619 0.7108 0.4681 0.070 Uiso 1 1 calc R
H16C H 0.9793 0.7388 0.4221 0.070 Uiso 1 1 calc R
C17 C 0.8270(2) 0.55047(15) 0.40967(13) 0.0403(5) Uani 1 1 d .
H17A H 0.8009 0.5091 0.3654 0.060 Uiso 1 1 calc R
H17B H 0.7542 0.5731 0.4337 0.060 Uiso 1 1 calc R
H17C H 0.8811 0.5212 0.4530 0.060 Uiso 1 1 calc R
C18 C 1.01122(18) 0.58574(14) 0.33979(15) 0.0407(5) Uani 1 1 d .
H18A H 1.0557 0.5499 0.3829 0.061 Uiso 1 1 calc R
H18B H 1.0654 0.6322 0.3235 0.061 Uiso 1 1 calc R
H18C H 0.9853 0.5497 0.2913 0.061 Uiso 1 1 calc R
C21 C 0.43362(16) 0.78399(12) 0.25176(12) 0.0264(4) Uani 1 1 d .
C22 C 0.30882(18) 0.75211(14) 0.20818(14) 0.0387(5) Uani 1 1 d .
H22A H 0.2619 0.7228 0.2487 0.058 Uiso 1 1 calc R
H22B H 0.3240 0.7114 0.1637 0.058 Uiso 1 1 calc R
H22C H 0.2616 0.8019 0.1845 0.058 Uiso 1 1 calc R
C23 C 0.41343(19) 0.84387(13) 0.32527(14) 0.0387(5) Uani 1 1 d .
H23A H 0.4935 0.8636 0.3516 0.058 Uiso 1 1 calc R
H23B H 0.3698 0.8120 0.3659 0.058 Uiso 1 1 calc R
H23C H 0.3642 0.8942 0.3051 0.058 Uiso 1 1 calc R
C24 C 0.49685(19) 0.83781(12) 0.18833(13) 0.0331(5) Uani 1 1 d .
H24A H 0.4385 0.8806 0.1626 0.050 Uiso 1 1 calc R
H24B H 0.5239 0.7994 0.1454 0.050 Uiso 1 1 calc R
H24C H 0.5685 0.8678 0.2165 0.050 Uiso 1 1 calc R
C25 C 0.47007(17) 0.63044(12) 0.37708(12) 0.0289(4) Uani 1 1 d .
C26 C 0.5182(2) 0.66635(14) 0.46267(12) 0.0417(5) Uani 1 1 d .
H26A H 0.4994 0.7285 0.4650 0.062 Uiso 1 1 calc R
H26B H 0.6077 0.6578 0.4717 0.062 Uiso 1 1 calc R
H26C H 0.4782 0.6357 0.5059 0.062 Uiso 1 1 calc R
C27 C 0.5044(2) 0.53365(12) 0.37005(13) 0.0353(5) Uani 1 1 d .
H27A H 0.4827 0.5025 0.4194 0.053 Uiso 1 1 calc R
H27B H 0.5933 0.5284 0.3660 0.053 Uiso 1 1 calc R
H27C H 0.4591 0.5087 0.3203 0.053 Uiso 1 1 calc R
C28 C 0.3279(2) 0.63222(16) 0.37074(16) 0.0475(6) Uani 1 1 d .
H28A H 0.2990 0.5948 0.4138 0.071 Uiso 1 1 calc R
H28B H 0.2947 0.6112 0.3158 0.071 Uiso 1 1 calc R
H28C H 0.2997 0.6918 0.3786 0.071 Uiso 1 1 calc R
C30 C 0.06112(19) 0.50156(13) 0.00594(12) 0.0334(4) Uani 1 1 d .
H30 H 0.1061 0.4486 0.0095 0.040 Uiso 1 1 calc R
C31 C 0.1277(2) 0.58183(14) 0.01358(12) 0.0336(5) Uani 1 1 d .
N31 N 0.18244(19) 0.64514(13) 0.01974(11) 0.0438(5) Uani 1 1 d .

loop_
_atom_site_aniso_label
_atom_site_aniso_U_11
_atom_site_aniso_U_22
_atom_site_aniso_U_33
_atom_site_aniso_U_23
_atom_site_aniso_U_13
_atom_site_aniso_U_12
Rh1 0.01823(7) 0.01350(6) 0.01808(7) -0.00198(5) 0.00007(5) 0.00053(5)
P1 0.0158(2) 0.0169(2) 0.0209(2) -0.00282(17) 0.00238(17) -0.00062(16)
P2 0.0159(2) 0.0170(2) 0.0213(2) -0.00155(17) 0.00361(17) -0.00032(17)
Cl1 0.0336(2) 0.0199(2) 0.0348(2) -0.00434(18) 0.0061(2) 0.00809(18)
C1 0.0292(10) 0.0238(9) 0.0234(9) -0.0041(7) -0.0054(8) 0.0042(8)
C2 0.0317(11) 0.0235(10) 0.0329(11) -0.0069(8) -0.0103(9) -0.0009(8)
C3 0.0423(12) 0.0301(10) 0.0211(10) -0.0015(8) -0.0042(9) 0.0090(9)
N3 0.0615(13) 0.0562(13) 0.0316(10) 0.0053(9) 0.0102(10) 0.0153(11)
C4 0.0354(12) 0.0267(10) 0.0444(12) -0.0001(9) -0.0145(10) -0.0108(9)
N4 0.0374(11) 0.0485(12) 0.0715(15) 0.0008(11) -0.0058(10) -0.0210(9)
C10 0.0203(9) 0.0186(8) 0.0200(8) -0.0041(7) 0.0044(7) -0.0009(7)
C11 0.0242(9) 0.0214(9) 0.0367(11) -0.0029(8) 0.0149(8) -0.0033(7)
C12 0.0308(11) 0.0297(11) 0.0660(15) -0.0085(10) 0.0149(11) -0.0122(9)
C13 0.0395(12) 0.0358(11) 0.0459(13) -0.0022(10) 0.0265(10) 0.0014(10)
C14 0.0434(12) 0.0289(11) 0.0391(12) 0.0071(9) 0.0190(10) 0.0010(9)
C15 0.0243(10) 0.0300(10) 0.0317(10) -0.0034(8) -0.0095(8) 0.0031(8)
C16 0.0440(13) 0.0535(14) 0.0387(12) -0.0115(11) -0.0165(10) 0.0014(11)
C17 0.0395(12) 0.0428(13) 0.0369(12) 0.0133(10) -0.0044(10) 0.0026(10)
C18 0.0248(10) 0.0404(12) 0.0552(14) 0.0003(10) -0.0050(10) 0.0069(9)
C21 0.0204(9) 0.0213(9) 0.0367(11) -0.0030(8) -0.0004(8) 0.0055(7)
C22 0.0226(10) 0.0363(11) 0.0552(14) -0.0035(10) -0.0063(10) 0.0062(9)
C23 0.0336(11) 0.0313(11) 0.0519(13) -0.0122(10) 0.0077(10) 0.0113(9)
C24 0.0378(11) 0.0215(9) 0.0384(11) 0.0039(8) -0.0047(9) 0.0048(8)
C25 0.0290(10) 0.0277(10) 0.0316(10) -0.0001(8) 0.0115(8) -0.0062(8)
C26 0.0579(14) 0.0424(13) 0.0279(11) -0.0015(9) 0.0203(10) -0.0109(11)
C27 0.0446(12) 0.0293(10) 0.0329(11) 0.0072(9) 0.0075(9) -0.0077(9)
C28 0.0324(12) 0.0481(13) 0.0659(16) 0.0025(12) 0.0244(11) -0.0078(10)
C30 0.0422(11) 0.0292(10) 0.0296(10) 0.0052(8) 0.0075(9) 0.0078(9)
C31 0.0409(12) 0.0372(12) 0.0234(10) 0.0050(8) 0.0068(9) 0.0081(10)
N31 0.0553(12) 0.0423(11) 0.0337(10) 0.0028(8) 0.0043(9) -0.0044(10)

loop_
_atom_type_symbol
_atom_type_description
_atom_type_scat_dispersion_real
_atom_type_scat_dispersion_imag
_atom_type_scat_source
C C 0.0033 0.0016 'International Tables Vol C Tables 4.2.6.8 and 6.1.1.4'
H H 0.0000 0.0000 'International Tables Vol C Tables 4.2.6.8 and 6.1.1.4'
N N 0.0061 0.0033 'International Tables Vol C Tables 4.2.6.8 and 6.1.1.4'
P P 0.1023 0.0942 'International Tables Vol C Tables 4.2.6.8 and 6.1.1.4'
Cl Cl 0.1484 0.1585 'International Tables Vol C Tables 4.2.6.8 and 6.1.1.4'
Rh Rh -1.1178 0.9187 'International Tables Vol C Tables 4.2.6.8 and 6.1.1.4'

loop_
_geom_angle_atom_site_label_1
_geom_angle_atom_site_label_2
_geom_angle_atom_site_label_3
_geom_angle
_geom_angle_site_symmetry_1
C1 Rh1 C2 38.64(7) .
C1 Rh1 P2 97.12(5) .
C2 Rh1 P2 106.66(6) .
C1 Rh1 P1 131.68(5) .
C2 Rh1 P1 170.13(5) .
P2 Rh1 P1 74.079(16) .
C1 Rh1 Cl1 100.58(5) .
C2 Rh1 Cl1 86.51(6) .
P2 Rh1 Cl1 162.220(17) .
P1 Rh1 Cl1 95.029(16) .
C10 P1 C11 108.92(8) .
C10 P1 C15 107.00(8) .
C11 P1 C15 109.34(9) .
C10 P1 Rh1 93.76(5) .
C11 P1 Rh1 115.08(6) .
C15 P1 Rh1 120.75(6) .
C10 P2 C21 104.10(8) .
C10 P2 C25 107.50(8) .
C21 P2 C25 109.67(8) .
C10 P2 Rh1 95.25(5) .
C21 P2 Rh1 128.02(6) .
C25 P2 Rh1 109.48(6) .
C2 C1 C3 121.46(18) .
C2 C1 Rh1 73.78(11) .
C3 C1 Rh1 107.36(13) .
C1 C2 C4 120.45(18) .
C1 C2 Rh1 67.58(10) .
C4 C2 Rh1 114.35(14) .
N3 C3 C1 176.9(2) .
N4 C4 C2 177.6(2) .
P1 C10 P2 96.80(8) .
C14 C11 C12 107.52(16) .
C14 C11 C13 107.06(16) .
C12 C11 C13 111.21(16) .
C14 C11 P1 108.35(12) .
C12 C11 P1 112.98(14) .
C13 C11 P1 109.49(13) .
C17 C15 C16 108.26(18) .
C17 C15 C18 106.46(17) .
C16 C15 C18 110.50(17) .
C17 C15 P1 108.34(13) .
C16 C15 P1 112.60(14) .
C18 C15 P1 110.44(14) .
C24 C21 C23 107.46(16) .
C24 C21 C22 107.39(16) .
C23 C21 C22 110.89(16) .
C24 C21 P2 108.77(12) .
C23 C21 P2 109.38(13) .
C22 C21 P2 112.77(13) .
C26 C25 C28 107.79(17) .
C26 C25 C27 110.54(17) .
C28 C25 C27 105.14(16) .
C26 C25 P2 111.44(13) .
C28 C25 P2 113.97(15) .
C27 C25 P2 107.78(12) .
C30 C30 C31 122.4(2) 3_565
N31 C31 C30 179.0(2) .

loop_
_geom_bond_atom_site_label_1
_geom_bond_atom_site_label_2
_geom_bond_distance
_geom_bond_site_symmetry_2
Rh1 C1 2.1016(18) .
Rh1 C2 2.1831(18) .
Rh1 P2 2.2761(4) .
Rh1 P1 2.3278(4) .
Rh1 Cl1 2.3829(4) .
P1 C10 1.8506(17) .
P1 C11 1.8901(18) .
P1 C15 1.8972(19) .
P2 C10 1.8583(17) .
P2 C21 1.8899(18) .
P2 C25 1.9202(19) .
C1 C2 1.420(3) .
C1 C3 1.437(3) .
C2 C4 1.428(3) .
C3 N3 1.145(3) .
C4 N4 1.143(3) .
C11 C14 1.529(3) .
C11 C12 1.535(3) .
C11 C13 1.540(3) .
C15 C17 1.533(3) .
C15 C16 1.534(3) .
C15 C18 1.535(3) .
C21 C24 1.534(3) .
C21 C23 1.537(3) .
C21 C22 1.548(3) .
C25 C26 1.534(3) .
C25 C28 1.541(3) .
C25 C27 1.544(3) .
C30 C30 1.327(4) 3_565
C30 C31 1.433(3) .
C31 N31 1.142(3) .
